data_4129906
loop_
_publ_author_name
'Shih, Wei-Chun'
'Gu, Weixing'
'MacInnis, Morgan C.'
'Timpa, Samuel D.'
'Bhuvanesh, Nattamai'
'Zhou, Jia'
'Ozerov, Oleg V.'

_publ_section_title
;
 Facile Insertion of Rh and Ir into a Boron-Phenyl Bond, Leading to
 Boryl/Bis(phosphine) PBP Pincer Complexes.
;
_journal_issue 7
_journal_name_full 'Journal of the American Chemical Society'
_journal_page_first 2086
_journal_page_last 2089
_journal_paper_doi 10.1021/jacs.5b11706
_journal_volume 138
_journal_year 2016
_chemical_formula_moiety 'C24 H36 B Cl2 Ir P2'
_chemical_formula_sum 'C24 H36 B Cl2 Ir P2'
_chemical_formula_weight 660.38
_space_group_crystal_system triclinic
_space_group_IT_number 2
_space_group_name_Hall '-P 1'
_space_group_name_H-M_alt 'P -1'
_atom_sites_solution_hydrogens geom
_audit_creation_date 2015-06-01
_audit_creation_method
;
Olex2 1.2-beta
(compiled 2014.10.22 svn.r3046 for OlexSys, GUI svn.r4928)
;
_cell_angle_alpha 98.450(2)
_cell_angle_beta 100.388(2)
_cell_angle_gamma 104.851(2)
_cell_formula_units_Z 4
_cell_length_a 9.3083(19)
_cell_length_b 16.768(3)
_cell_length_c 17.565(4)
_cell_measurement_reflns_used 6993
_cell_measurement_temperature 110.15
_cell_measurement_theta_max 28.864
_cell_measurement_theta_min 2.325
_cell_volume 2552.2(9)
_computing_cell_refinement 'SAINT v8.34A (Bruker, 2013)'
_computing_data_reduction 'SAINT v8.34A (Bruker, 2013)'
_computing_molecular_graphics 'Olex2 (Dolomanov et al., 2009)'
_computing_publication_material 'Olex2 (Dolomanov et al., 2009)'
_computing_structure_refinement 'XL (Sheldrick, 2008)'
_diffrn_ambient_temperature 110.15
_diffrn_measured_fraction_theta_full 1.000
_diffrn_measured_fraction_theta_max 1.000
_diffrn_measurement_device_type 'Bruker APEX-II CCD'
_diffrn_measurement_method '\f and \w scans'
_diffrn_radiation_type MoK\a
_diffrn_radiation_wavelength 0.71073
_diffrn_reflns_av_unetI/netI 0.0434
_diffrn_reflns_Laue_measured_fraction_full 1.000
_diffrn_reflns_Laue_measured_fraction_max 1.000
_diffrn_reflns_limit_h_max 10
_diffrn_reflns_limit_h_min -11
_diffrn_reflns_limit_k_max 19
_diffrn_reflns_limit_k_min -19
_diffrn_reflns_limit_l_max 20
_diffrn_reflns_limit_l_min 0
_diffrn_reflns_number 16030
_diffrn_reflns_point_group_measured_fraction_full 1.000
_diffrn_reflns_point_group_measured_fraction_max 1.000
_diffrn_reflns_theta_full 25.000
_diffrn_reflns_theta_max 24.998
_diffrn_reflns_theta_min 1.204
_diffrn_standards_number 0
_exptl_absorpt_coefficient_mu 5.577
_exptl_absorpt_correction_T_max 0.746
_exptl_absorpt_correction_T_min 0.451
_exptl_absorpt_correction_type multi-scan
_exptl_absorpt_process_details
;
 TWINABS-2012/1 (Bruker,2012) was used for absorption correction.
 
For component 1:
 wR2(int) was 0.0989 before and 0.0413 after correction.
 The Ratio of minimum to maximum transmission is 0.60.
 The \l/2 correction factor is Not present
 
For component 2:
 wR2(int) was 0.1477 before and 0.0614 after correction.
 The Ratio of minimum to maximum transmission is 0.60.
 The \l/2 correction factor is Not present

Final HKLF 4 output contains 47006 reflections, Rint = 0.0460
 (28404 with I > 3sig(I), Rint = 0.0401)
;
_exptl_crystal_colour orange
_exptl_crystal_colour_primary orange
_exptl_crystal_density_diffrn 1.719
_exptl_crystal_description block
_exptl_crystal_F_000 1304
_exptl_crystal_size_max 0.33
_exptl_crystal_size_mid 0.29
_exptl_crystal_size_min 0.19
_refine_diff_density_max 3.639
_refine_diff_density_min -1.581
_refine_diff_density_rms 0.227
_refine_ls_extinction_method none
_refine_ls_goodness_of_fit_ref 1.076
_refine_ls_hydrogen_treatment constr
_refine_ls_matrix_type full
_refine_ls_number_parameters 558
_refine_ls_number_reflns 16030
_refine_ls_number_restraints 0
_refine_ls_restrained_S_all 1.076
_refine_ls_R_factor_all 0.0495
_refine_ls_R_factor_gt 0.0375
_refine_ls_shift/su_max 0.001
_refine_ls_shift/su_mean 0.000
_refine_ls_structure_factor_coef Fsqd
_refine_ls_weighting_details 'w=1/[\s^2^(Fo^2^)+(0.0305P)^2^+6.3724P] where P=(Fo^2^+2Fc^2^)/3'
_refine_ls_weighting_scheme calc
_refine_ls_wR_factor_gt 0.0819
_refine_ls_wR_factor_ref 0.0881
_reflns_Friedel_coverage 0.000
_reflns_number_gt 12945
_reflns_number_total 16030
_reflns_threshold_expression 'I > 2\s(I)'
_cod_data_source_file ja5b11706_si_002.cif
_cod_data_source_block 8-Ir
_cod_database_code 4129906
_shelxl_version_number 2014-3
_shelx_space_group_comment
;
The symmetry employed for this shelxl refinement is uniquely defined
by the following loop, which should always be used as a source of
symmetry information in preference to the above space-group names.
They are only intended as comments.
;
_shelx_estimated_absorpt_t_max 0.417
_shelx_estimated_absorpt_t_min 0.260
_olex2_refinement_description
;
1. Twinned data refinement
 Scales: 0.8661(3) 0.1339(3)
2. Fixed Uiso
 At 1.2 times of:
  All C(H) groups
 At 1.5 times of:
  All C(H,H,H) groups
3.a Ternary CH refined with riding coordinates:
 C13(H13), C16(H16), C19(H19), C22(H22), C13B(H13B), C16B(H16B), C19B(H19B),
 C22B(H22B)
3.b Aromatic/amide H refined with riding coordinates:
 C3(H3), C4(H4), C5(H5), C6(H6), C8(H8), C9(H9), C10(H10), C11(H11), C3B(H3B),
 C4B(H4B), C5B(H5B), C6B(H6B), C8B(H8B), C9B(H9B), C10B(H10B), C11B(H11B)
3.c Idealised Me refined as rotating group:
 C14(H14A,H14B,H14C), C15(H15A,H15B,H15C), C17(H17A,H17B,H17C), C18(H18A,H18B,
 H18C), C20(H20A,H20B,H20C), C21(H21A,H21B,H21C), C23(H23A,H23B,H23C), C24(H24A,
 H24B,H24C), C14B(H14D,H14E,H14F), C15B(H15D,H15E,H15F), C17B(H17D,H17E,H17F),
 C18B(H18D,H18E,H18F), C20B(H20D,H20E,H20F), C21B(H21D,H21E,H21F), C23B(H23D,
 H23E,H23F), C24B(H24D,H24E,H24F)
;
_olex2_submission_special_instructions 'No special instructions were received'

loop_
_space_group_symop_operation_xyz
'x, y, z'
'-x, -y, -z'

loop_
_atom_site_label
_atom_site_type_symbol
_atom_site_fract_x
_atom_site_fract_y
_atom_site_fract_z
_atom_site_U_iso_or_equiv
_atom_site_adp_type
_atom_site_occupancy
_atom_site_site_symmetry_order
_atom_site_calc_flag
_atom_site_refinement_flags_posn
Ir1 Ir 0.22922(3) 0.40131(2) 0.74259(2) 0.00915(8) Uani 1 1 d .
Cl1 Cl -0.00351(19) 0.33785(11) 0.65186(10) 0.0169(4) Uani 1 1 d .
Cl2 Cl 0.46237(19) 0.42695(11) 0.83203(10) 0.0167(4) Uani 1 1 d .
P1 P 0.0819(2) 0.40983(11) 0.83692(11) 0.0117(4) Uani 1 1 d .
P2 P 0.3730(2) 0.43035(11) 0.64756(10) 0.0103(4) Uani 1 1 d .
C1 C 0.0881(7) 0.5445(4) 0.7693(4) 0.0122(15) Uani 1 1 d .
C2 C 0.0016(8) 0.4930(4) 0.8111(4) 0.0143(15) Uani 1 1 d .
C3 C -0.1266(8) 0.5109(4) 0.8309(4) 0.0171(16) Uani 1 1 d .
H3 H -0.1840 0.4769 0.8601 0.021 Uiso 1 1 calc R
C4 C -0.1702(8) 0.5783(5) 0.8079(4) 0.0192(17) Uani 1 1 d .
H4 H -0.2588 0.5899 0.8206 0.023 Uiso 1 1 calc R
C5 C -0.0858(8) 0.6289(5) 0.7667(4) 0.0199(17) Uani 1 1 d .
H5 H -0.1157 0.6755 0.7518 0.024 Uiso 1 1 calc R
C6 C 0.0416(8) 0.6119(4) 0.7473(4) 0.0171(16) Uani 1 1 d .
H6 H 0.0985 0.6467 0.7184 0.021 Uiso 1 1 calc R
C7 C 0.3651(8) 0.5807(4) 0.7262(4) 0.0121(15) Uani 1 1 d .
C8 C 0.4125(8) 0.6676(4) 0.7526(4) 0.0152(16) Uani 1 1 d .
H8 H 0.3614 0.6924 0.7873 0.018 Uiso 1 1 calc R
C9 C 0.5311(8) 0.7186(4) 0.7298(4) 0.0184(17) Uani 1 1 d .
H9 H 0.5627 0.7778 0.7495 0.022 Uiso 1 1 calc R
C10 C 0.6047(8) 0.6834(4) 0.6778(4) 0.0172(16) Uani 1 1 d .
H10 H 0.6843 0.7186 0.6603 0.021 Uiso 1 1 calc R
C11 C 0.5625(8) 0.5974(4) 0.6514(4) 0.0147(15) Uani 1 1 d .
H11 H 0.6137 0.5737 0.6160 0.018 Uiso 1 1 calc R
C12 C 0.4453(8) 0.5447(4) 0.6761(4) 0.0131(15) Uani 1 1 d .
C13 C -0.0777(8) 0.3162(4) 0.8313(5) 0.0187(17) Uani 1 1 d .
H13 H -0.1565 0.3125 0.7829 0.022 Uiso 1 1 calc R
C14 C -0.0288(9) 0.2359(5) 0.8177(5) 0.028(2) Uani 1 1 d .
H14A H 0.0095 0.2319 0.7693 0.042 Uiso 1 1 calc GR
H14B H -0.1166 0.1867 0.8125 0.042 Uiso 1 1 calc GR
H14C H 0.0520 0.2375 0.8628 0.042 Uiso 1 1 calc GR
C15 C -0.1578(9) 0.3179(5) 0.9002(5) 0.030(2) Uani 1 1 d .
H15A H -0.0867 0.3181 0.9488 0.046 Uiso 1 1 calc GR
H15B H -0.2466 0.2680 0.8889 0.046 Uiso 1 1 calc GR
H15C H -0.1913 0.3688 0.9071 0.046 Uiso 1 1 calc GR
C16 C 0.1729(8) 0.4517(4) 0.9430(4) 0.0170(16) Uani 1 1 d .
H16 H 0.0906 0.4581 0.9708 0.020 Uiso 1 1 calc R
C17 C 0.2486(9) 0.3913(5) 0.9801(4) 0.0240(18) Uani 1 1 d .
H17A H 0.1718 0.3373 0.9747 0.036 Uiso 1 1 calc GR
H17B H 0.2941 0.4156 1.0362 0.036 Uiso 1 1 calc GR
H17C H 0.3284 0.3825 0.9531 0.036 Uiso 1 1 calc GR
C18 C 0.2863(8) 0.5388(4) 0.9556(4) 0.0212(18) Uani 1 1 d .
H18A H 0.3635 0.5356 0.9249 0.032 Uiso 1 1 calc GR
H18B H 0.3362 0.5585 1.0118 0.032 Uiso 1 1 calc GR
H18C H 0.2321 0.5782 0.9381 0.032 Uiso 1 1 calc GR
C19 C 0.2806(8) 0.4170(4) 0.5417(4) 0.0135(15) Uani 1 1 d .
H19 H 0.3629 0.4413 0.5150 0.016 Uiso 1 1 calc R
C20 C 0.1651(8) 0.4669(5) 0.5311(4) 0.0181(16) Uani 1 1 d .
H20A H 0.0835 0.4459 0.5578 0.027 Uiso 1 1 calc GR
H20B H 0.1215 0.4602 0.4746 0.027 Uiso 1 1 calc GR
H20C H 0.2163 0.5266 0.5540 0.027 Uiso 1 1 calc GR
C21 C 0.2091(9) 0.3249(4) 0.5001(4) 0.0199(17) Uani 1 1 d .
H21A H 0.2865 0.2948 0.5062 0.030 Uiso 1 1 calc GR
H21B H 0.1695 0.3217 0.4437 0.030 Uiso 1 1 calc GR
H21C H 0.1253 0.2990 0.5235 0.030 Uiso 1 1 calc GR
C22 C 0.5396(8) 0.3890(4) 0.6502(4) 0.0136(15) Uani 1 1 d .
H22 H 0.6175 0.4231 0.6986 0.016 Uiso 1 1 calc R
C23 C 0.6183(9) 0.3972(5) 0.5816(5) 0.0223(18) Uani 1 1 d .
H23A H 0.5485 0.3622 0.5327 0.033 Uiso 1 1 calc GR
H23B H 0.7101 0.3785 0.5919 0.033 Uiso 1 1 calc GR
H23C H 0.6469 0.4562 0.5762 0.033 Uiso 1 1 calc GR
C24 C 0.5010(9) 0.2984(4) 0.6621(4) 0.0195(17) Uani 1 1 d .
H24A H 0.4574 0.2948 0.7087 0.029 Uiso 1 1 calc GR
H24B H 0.5941 0.2806 0.6699 0.029 Uiso 1 1 calc GR
H24C H 0.4269 0.2616 0.6153 0.029 Uiso 1 1 calc GR
B1 B 0.2273(9) 0.5205(5) 0.7462(5) 0.0111(17) Uani 1 1 d .
Ir1B Ir 0.25815(3) 0.91124(2) 0.75159(2) 0.00849(8) Uani 1 1 d .
Cl1B Cl 0.00930(18) 0.85080(11) 0.67545(10) 0.0141(4) Uani 1 1 d .
Cl2B Cl 0.50262(18) 0.92999(11) 0.82655(10) 0.0149(4) Uani 1 1 d .
P1B P 0.1919(2) 0.93910(11) 0.87297(10) 0.0101(4) Uani 1 1 d .
P2B P 0.3294(2) 0.92406(11) 0.63140(10) 0.0098(4) Uani 1 1 d .
C1B C 0.3158(8) 1.0899(4) 0.8402(4) 0.0138(15) Uani 1 1 d .
C2B C 0.2887(7) 1.0516(4) 0.9034(4) 0.0111(15) Uani 1 1 d .
C3B C 0.3243(8) 1.0998(4) 0.9799(4) 0.0160(16) Uani 1 1 d .
H3B H 0.3024 1.0738 1.0227 0.019 Uiso 1 1 calc R
C4B C 0.3917(8) 1.1856(4) 0.9927(4) 0.0196(17) Uani 1 1 d .
H4B H 0.4167 1.2185 1.0447 0.023 Uiso 1 1 calc R
C5B C 0.4232(8) 1.2243(4) 0.9312(4) 0.0175(16) Uani 1 1 d .
H5B H 0.4719 1.2832 0.9410 0.021 Uiso 1 1 calc R
C6B C 0.3840(8) 1.1774(4) 0.8556(5) 0.0190(17) Uani 1 1 d .
H6B H 0.4033 1.2046 0.8131 0.023 Uiso 1 1 calc R
C7B C 0.2316(8) 1.0575(4) 0.6757(4) 0.0136(15) Uani 1 1 d .
C8B C 0.1674(8) 1.1236(4) 0.6649(4) 0.0159(16) Uani 1 1 d .
H8B H 0.1526 1.1572 0.7096 0.019 Uiso 1 1 calc R
C9B C 0.1254(8) 1.1409(4) 0.5912(4) 0.0185(17) Uani 1 1 d .
H9B H 0.0797 1.1849 0.5854 0.022 Uiso 1 1 calc R
C10B C 0.1499(8) 1.0939(4) 0.5251(4) 0.0186(17) Uani 1 1 d .
H10B H 0.1230 1.1063 0.4744 0.022 Uiso 1 1 calc R
C11B C 0.2143(8) 1.0282(4) 0.5339(4) 0.0154(16) Uani 1 1 d .
H11B H 0.2328 0.9965 0.4892 0.019 Uiso 1 1 calc R
C12B C 0.2515(7) 1.0093(4) 0.6079(4) 0.0118(15) Uani 1 1 d .
C13B C -0.0054(8) 0.9373(4) 0.8775(4) 0.0141(15) Uani 1 1 d .
H13B H -0.0036 0.9614 0.9333 0.017 Uiso 1 1 calc R
C14B C -0.1165(8) 0.8483(5) 0.8559(5) 0.0215(18) Uani 1 1 d .
H14D H -0.1216 0.8229 0.8012 0.032 Uiso 1 1 calc GR
H14E H -0.2182 0.8510 0.8614 0.032 Uiso 1 1 calc GR
H14F H -0.0809 0.8139 0.8914 0.032 Uiso 1 1 calc GR
C15B C -0.0607(8) 0.9939(5) 0.8261(4) 0.0186(17) Uani 1 1 d .
H15D H 0.0048 1.0520 0.8455 0.028 Uiso 1 1 calc GR
H15E H -0.1661 0.9915 0.8284 0.028 Uiso 1 1 calc GR
H15F H -0.0563 0.9747 0.7714 0.028 Uiso 1 1 calc GR
C16B C 0.2608(8) 0.8850(4) 0.9506(4) 0.0140(15) Uani 1 1 d .
H16B H 0.3740 0.9103 0.9675 0.017 Uiso 1 1 calc R
C17B C 0.2320(8) 0.7919(4) 0.9145(4) 0.0194(17) Uani 1 1 d .
H17D H 0.1219 0.7645 0.8967 0.029 Uiso 1 1 calc GR
H17E H 0.2758 0.7642 0.9544 0.029 Uiso 1 1 calc GR
H17F H 0.2799 0.7872 0.8694 0.029 Uiso 1 1 calc GR
C18B C 0.1983(9) 0.8947(5) 1.0252(4) 0.0224(18) Uani 1 1 d .
H18D H 0.2119 0.9545 1.0451 0.034 Uiso 1 1 calc GR
H18E H 0.2535 0.8721 1.0656 0.034 Uiso 1 1 calc GR
H18F H 0.0894 0.8638 1.0125 0.034 Uiso 1 1 calc GR
C19B C 0.2435(8) 0.8331(4) 0.5470(4) 0.0127(15) Uani 1 1 d .
H19B H 0.1345 0.8317 0.5290 0.015 Uiso 1 1 calc R
C20B C 0.3138(9) 0.8385(5) 0.4748(4) 0.0200(17) Uani 1 1 d .
H20D H 0.3165 0.8926 0.4593 0.030 Uiso 1 1 calc GR
H20E H 0.2519 0.7924 0.4309 0.030 Uiso 1 1 calc GR
H20F H 0.4179 0.8339 0.4879 0.030 Uiso 1 1 calc GR
C21B C 0.2406(8) 0.7494(4) 0.5737(4) 0.0162(16) Uani 1 1 d .
H21D H 0.3454 0.7469 0.5903 0.024 Uiso 1 1 calc GR
H21E H 0.1842 0.7023 0.5296 0.024 Uiso 1 1 calc GR
H21F H 0.1904 0.7458 0.6180 0.024 Uiso 1 1 calc GR
C22B C 0.5317(8) 0.9661(4) 0.6274(4) 0.0139(15) Uani 1 1 d .
H22B H 0.5327 0.9761 0.5728 0.017 Uiso 1 1 calc R
C23B C 0.6073(8) 1.0515(4) 0.6846(4) 0.0185(17) Uani 1 1 d .
H23D H 0.5546 1.0924 0.6693 0.028 Uiso 1 1 calc GR
H23E H 0.7147 1.0716 0.6823 0.028 Uiso 1 1 calc GR
H23F H 0.6009 1.0450 0.7385 0.028 Uiso 1 1 calc GR
C24B C 0.6254(8) 0.9048(4) 0.6424(4) 0.0165(16) Uani 1 1 d .
H24D H 0.6311 0.8956 0.6965 0.025 Uiso 1 1 calc GR
H24E H 0.7287 0.9285 0.6352 0.025 Uiso 1 1 calc GR
H24F H 0.5764 0.8509 0.6050 0.025 Uiso 1 1 calc GR
B1B B 0.2700(9) 1.0318(5) 0.7556(5) 0.0122(17) Uani 1 1 d .

loop_
_atom_site_aniso_label
_atom_site_aniso_U_11
_atom_site_aniso_U_22
_atom_site_aniso_U_33
_atom_site_aniso_U_23
_atom_site_aniso_U_13
_atom_site_aniso_U_12
Ir1 0.00870(15) 0.00928(14) 0.00973(15) 0.00165(11) 0.00324(11) 0.00245(11)
Cl1 0.0115(9) 0.0197(9) 0.0155(9) 0.0004(7) 0.0017(7) 0.0004(7)
Cl2 0.0130(9) 0.0255(10) 0.0121(9) 0.0043(7) 0.0016(7) 0.0068(7)
P1 0.0125(9) 0.0126(9) 0.0119(9) 0.0029(7) 0.0060(7) 0.0048(7)
P2 0.0111(9) 0.0111(9) 0.0102(9) 0.0037(7) 0.0039(7) 0.0036(7)
C1 0.007(3) 0.009(3) 0.015(4) 0.000(3) -0.003(3) -0.001(3)
C2 0.009(4) 0.017(4) 0.013(4) 0.001(3) 0.001(3) 0.000(3)
C3 0.009(4) 0.021(4) 0.020(4) 0.004(3) 0.003(3) 0.003(3)
C4 0.013(4) 0.024(4) 0.023(4) 0.000(3) 0.003(3) 0.012(3)
C5 0.014(4) 0.020(4) 0.026(4) 0.005(3) -0.001(3) 0.008(3)
C6 0.017(4) 0.014(4) 0.019(4) 0.004(3) 0.006(3) 0.002(3)
C7 0.013(4) 0.010(3) 0.012(4) 0.001(3) 0.000(3) 0.002(3)
C8 0.015(4) 0.017(4) 0.017(4) 0.005(3) 0.005(3) 0.008(3)
C9 0.020(4) 0.009(3) 0.024(4) 0.004(3) 0.000(3) 0.003(3)
C10 0.016(4) 0.016(4) 0.020(4) 0.010(3) 0.003(3) 0.001(3)
C11 0.013(4) 0.019(4) 0.013(4) 0.005(3) 0.005(3) 0.003(3)
C12 0.013(4) 0.012(3) 0.014(4) 0.004(3) -0.003(3) 0.005(3)
C13 0.019(4) 0.013(4) 0.025(4) 0.006(3) 0.012(3) 0.002(3)
C14 0.031(5) 0.018(4) 0.039(5) 0.010(4) 0.019(4) 0.004(4)
C15 0.032(5) 0.025(4) 0.044(6) 0.017(4) 0.024(4) 0.008(4)
C16 0.022(4) 0.025(4) 0.010(4) 0.006(3) 0.006(3) 0.014(3)
C17 0.028(5) 0.033(5) 0.018(4) 0.007(4) 0.011(4) 0.016(4)
C18 0.020(4) 0.023(4) 0.015(4) -0.006(3) -0.002(3) 0.006(3)
C19 0.018(4) 0.014(4) 0.008(4) 0.003(3) 0.003(3) 0.002(3)
C20 0.016(4) 0.024(4) 0.017(4) 0.011(3) 0.002(3) 0.008(3)
C21 0.023(4) 0.021(4) 0.013(4) 0.000(3) 0.003(3) 0.005(3)
C22 0.009(4) 0.016(4) 0.017(4) 0.005(3) 0.002(3) 0.006(3)
C23 0.022(4) 0.026(4) 0.028(5) 0.009(4) 0.015(4) 0.014(3)
C24 0.026(4) 0.014(4) 0.024(4) 0.007(3) 0.012(3) 0.009(3)
B1 0.013(4) 0.011(4) 0.008(4) 0.001(3) 0.000(3) 0.003(3)
Ir1B 0.00851(14) 0.00985(14) 0.00735(14) 0.00174(10) 0.00234(10) 0.00273(11)
Cl1B 0.0097(8) 0.0188(9) 0.0112(9) 0.0004(7) 0.0013(7) 0.0018(7)
Cl2B 0.0103(8) 0.0236(9) 0.0116(9) 0.0054(7) 0.0020(7) 0.0058(7)
P1B 0.0095(9) 0.0130(9) 0.0077(9) 0.0015(7) 0.0028(7) 0.0032(7)
P2B 0.0103(9) 0.0116(9) 0.0082(9) 0.0020(7) 0.0026(7) 0.0039(7)
C1B 0.012(4) 0.016(4) 0.015(4) 0.004(3) 0.002(3) 0.007(3)
C2B 0.004(3) 0.016(4) 0.013(4) 0.000(3) 0.002(3) 0.006(3)
C3B 0.015(4) 0.020(4) 0.015(4) 0.004(3) 0.002(3) 0.008(3)
C4B 0.016(4) 0.017(4) 0.019(4) -0.004(3) 0.000(3) 0.001(3)
C5B 0.017(4) 0.012(4) 0.022(4) 0.001(3) 0.006(3) 0.003(3)
C6B 0.022(4) 0.015(4) 0.024(4) 0.007(3) 0.008(3) 0.007(3)
C7B 0.015(4) 0.011(3) 0.014(4) 0.002(3) 0.001(3) 0.005(3)
C8B 0.013(4) 0.016(4) 0.018(4) 0.001(3) 0.005(3) 0.004(3)
C9B 0.017(4) 0.019(4) 0.021(4) 0.011(3) 0.003(3) 0.005(3)
C10B 0.017(4) 0.019(4) 0.017(4) 0.009(3) 0.001(3) 0.001(3)
C11B 0.015(4) 0.019(4) 0.013(4) 0.004(3) 0.005(3) 0.004(3)
C12B 0.010(4) 0.010(3) 0.011(4) 0.002(3) -0.002(3) -0.001(3)
C13B 0.017(4) 0.016(4) 0.009(4) 0.001(3) 0.003(3) 0.006(3)
C14B 0.012(4) 0.027(4) 0.023(4) 0.001(3) 0.008(3) 0.001(3)
C15B 0.009(4) 0.028(4) 0.019(4) 0.002(3) 0.004(3) 0.007(3)
C16B 0.015(4) 0.016(4) 0.011(4) 0.005(3) 0.003(3) 0.005(3)
C17B 0.023(4) 0.017(4) 0.021(4) 0.007(3) 0.008(3) 0.007(3)
C18B 0.030(5) 0.022(4) 0.012(4) 0.005(3) 0.003(3) 0.003(3)
C19B 0.011(4) 0.011(4) 0.013(4) 0.000(3) 0.000(3) 0.001(3)
C20B 0.025(4) 0.022(4) 0.012(4) -0.002(3) 0.008(3) 0.005(3)
C21B 0.024(4) 0.009(3) 0.015(4) 0.002(3) 0.006(3) 0.003(3)
C22B 0.013(4) 0.019(4) 0.007(3) 0.002(3) 0.004(3) 0.002(3)
C23B 0.017(4) 0.016(4) 0.021(4) 0.008(3) 0.002(3) 0.000(3)
C24B 0.008(4) 0.024(4) 0.018(4) 0.004(3) 0.003(3) 0.005(3)
B1B 0.010(4) 0.014(4) 0.012(4) 0.000(3) 0.005(3) 0.004(3)

loop_
_atom_type_symbol
_atom_type_description
_atom_type_scat_dispersion_real
_atom_type_scat_dispersion_imag
_atom_type_scat_source
C C 0.0033 0.0016 'International Tables Vol C Tables 4.2.6.8 and 6.1.1.4'
H H 0.0000 0.0000 'International Tables Vol C Tables 4.2.6.8 and 6.1.1.4'
B B 0.0013 0.0007 'International Tables Vol C Tables 4.2.6.8 and 6.1.1.4'
Cl Cl 0.1484 0.1585 'International Tables Vol C Tables 4.2.6.8 and 6.1.1.4'
Ir Ir -1.4442 7.9887 'International Tables Vol C Tables 4.2.6.8 and 6.1.1.4'
P P 0.1023 0.0942 'International Tables Vol C Tables 4.2.6.8 and 6.1.1.4'

loop_
_geom_angle_atom_site_label_1
_geom_angle_atom_site_label_2
_geom_angle_atom_site_label_3
_geom_angle
Cl1 Ir1 Cl2 164.43(6)
Cl1 Ir1 P1 85.50(6)
Cl1 Ir1 P2 95.62(6)
Cl2 Ir1 P1 96.68(6)
Cl2 Ir1 P2 86.45(6)
P1 Ir1 P2 164.31(6)
B1 Ir1 Cl1 97.2(2)
B1 Ir1 Cl2 98.3(2)
B1 Ir1 P1 82.0(2)
B1 Ir1 P2 82.4(2)
C2 P1 Ir1 100.4(2)
C2 P1 C13 107.8(3)
C2 P1 C16 101.7(3)
C13 P1 Ir1 116.9(2)
C13 P1 C16 106.8(3)
C16 P1 Ir1 121.1(2)
C12 P2 Ir1 100.4(2)
C12 P2 C19 100.8(3)
C12 P2 C22 107.5(3)
C19 P2 Ir1 121.7(2)
C22 P2 Ir1 117.2(2)
C22 P2 C19 106.7(3)
C2 C1 B1 118.1(6)
C6 C1 C2 118.9(7)
C6 C1 B1 123.0(6)
C1 C2 P1 112.7(5)
C3 C2 P1 127.4(6)
C3 C2 C1 119.9(7)
C2 C3 H3 120.1
C4 C3 C2 119.9(7)
C4 C3 H3 120.1
C3 C4 H4 119.8
C5 C4 C3 120.4(7)
C5 C4 H4 119.8
C4 C5 H5 119.9
C6 C5 C4 120.1(7)
C6 C5 H5 119.9
C1 C6 H6 119.6
C5 C6 C1 120.8(7)
C5 C6 H6 119.6
C8 C7 C12 118.3(6)
C8 C7 B1 124.2(6)
C12 C7 B1 117.5(6)
C7 C8 H8 119.1
C9 C8 C7 121.8(7)
C9 C8 H8 119.1
C8 C9 H9 120.2
C8 C9 C10 119.7(7)
C10 C9 H9 120.2
C9 C10 H10 119.9
C11 C10 C9 120.1(7)
C11 C10 H10 119.9
C10 C11 H11 119.7
C10 C11 C12 120.7(7)
C12 C11 H11 119.7
C7 C12 P2 113.5(5)
C11 C12 P2 127.1(6)
C11 C12 C7 119.3(6)
P1 C13 H13 106.2
C14 C13 P1 110.9(5)
C14 C13 H13 106.2
C14 C13 C15 110.4(6)
C15 C13 P1 116.1(5)
C15 C13 H13 106.2
C13 C14 H14A 109.5
C13 C14 H14B 109.5
C13 C14 H14C 109.5
H14A C14 H14B 109.5
H14A C14 H14C 109.5
H14B C14 H14C 109.5
C13 C15 H15A 109.5
C13 C15 H15B 109.5
C13 C15 H15C 109.5
H15A C15 H15B 109.5
H15A C15 H15C 109.5
H15B C15 H15C 109.5
P1 C16 H16 107.4
C17 C16 P1 112.2(5)
C17 C16 H16 107.4
C18 C16 P1 111.1(5)
C18 C16 H16 107.4
C18 C16 C17 111.1(6)
C16 C17 H17A 109.5
C16 C17 H17B 109.5
C16 C17 H17C 109.5
H17A C17 H17B 109.5
H17A C17 H17C 109.5
H17B C17 H17C 109.5
C16 C18 H18A 109.5
C16 C18 H18B 109.5
C16 C18 H18C 109.5
H18A C18 H18B 109.5
H18A C18 H18C 109.5
H18B C18 H18C 109.5
P2 C19 H19 106.8
C20 C19 P2 111.6(5)
C20 C19 H19 106.8
C20 C19 C21 111.2(6)
C21 C19 P2 113.3(5)
C21 C19 H19 106.8
C19 C20 H20A 109.5
C19 C20 H20B 109.5
C19 C20 H20C 109.5
H20A C20 H20B 109.5
H20A C20 H20C 109.5
H20B C20 H20C 109.5
C19 C21 H21A 109.5
C19 C21 H21B 109.5
C19 C21 H21C 109.5
H21A C21 H21B 109.5
H21A C21 H21C 109.5
H21B C21 H21C 109.5
P2 C22 H22 105.9
C23 C22 P2 116.7(5)
C23 C22 H22 105.9
C24 C22 P2 111.3(5)
C24 C22 H22 105.9
C24 C22 C23 110.3(6)
C22 C23 H23A 109.5
C22 C23 H23B 109.5
C22 C23 H23C 109.5
H23A C23 H23B 109.5
H23A C23 H23C 109.5
H23B C23 H23C 109.5
C22 C24 H24A 109.5
C22 C24 H24B 109.5
C22 C24 H24C 109.5
H24A C24 H24B 109.5
H24A C24 H24C 109.5
H24B C24 H24C 109.5
C1 B1 Ir1 117.1(5)
C7 B1 Ir1 116.9(5)
C7 B1 C1 126.0(6)
Cl1B Ir1B P1B 96.60(6)
Cl1B Ir1B P2B 86.08(6)
Cl2B Ir1B Cl1B 163.08(6)
Cl2B Ir1B P1B 85.68(6)
Cl2B Ir1B P2B 96.47(6)
P1B Ir1B P2B 163.60(6)
B1B Ir1B Cl1B 98.8(2)
B1B Ir1B Cl2B 98.2(2)
B1B Ir1B P1B 81.8(2)
B1B Ir1B P2B 81.8(2)
C2B P1B Ir1B 100.0(2)
C2B P1B C13B 100.8(3)
C2B P1B C16B 108.9(3)
C13B P1B Ir1B 121.0(2)
C13B P1B C16B 107.1(3)
C16B P1B Ir1B 116.9(2)
C12B P2B Ir1B 99.7(2)
C12B P2B C19B 107.4(3)
C12B P2B C22B 101.9(3)
C19B P2B Ir1B 117.6(2)
C22B P2B Ir1B 121.5(2)
C22B P2B C19B 106.4(3)
C2B C1B C6B 118.4(6)
C2B C1B B1B 117.6(6)
C6B C1B B1B 124.0(6)
C1B C2B P1B 113.0(5)
C1B C2B C3B 120.4(6)
C3B C2B P1B 126.4(5)
C2B C3B H3B 120.3
C4B C3B C2B 119.4(7)
C4B C3B H3B 120.3
C3B C4B H4B 119.5
C5B C4B C3B 121.0(7)
C5B C4B H4B 119.5
C4B C5B H5B 120.1
C6B C5B C4B 119.8(7)
C6B C5B H5B 120.1
C1B C6B H6B 119.5
C5B C6B C1B 121.0(7)
C5B C6B H6B 119.5
C8B C7B B1B 123.8(6)
C12B C7B C8B 117.3(6)
C12B C7B B1B 118.8(6)
C7B C8B H8B 119.1
C9B C8B C7B 121.8(7)
C9B C8B H8B 119.1
C8B C9B H9B 120.0
C8B C9B C10B 119.9(7)
C10B C9B H9B 120.0
C9B C10B H10B 120.2
C9B C10B C11B 119.7(7)
C11B C10B H10B 120.2
C10B C11B H11B 120.0
C12B C11B C10B 120.1(7)
C12B C11B H11B 120.0
C7B C12B P2B 111.9(5)
C11B C12B P2B 126.9(5)
C11B C12B C7B 121.2(6)
P1B C13B H13B 107.3
C14B C13B P1B 113.1(5)
C14B C13B H13B 107.3
C15B C13B P1B 110.5(5)
C15B C13B H13B 107.3
C15B C13B C14B 111.1(6)
C13B C14B H14D 109.5
C13B C14B H14E 109.5
C13B C14B H14F 109.5
H14D C14B H14E 109.5
H14D C14B H14F 109.5
H14E C14B H14F 109.5
C13B C15B H15D 109.5
C13B C15B H15E 109.5
C13B C15B H15F 109.5
H15D C15B H15E 109.5
H15D C15B H15F 109.5
H15E C15B H15F 109.5
P1B C16B H16B 106.7
C17B C16B P1B 109.4(5)
C17B C16B H16B 106.7
C18B C16B P1B 115.8(5)
C18B C16B H16B 106.7
C18B C16B C17B 110.9(6)
C16B C17B H17D 109.5
C16B C17B H17E 109.5
C16B C17B H17F 109.5
H17D C17B H17E 109.5
H17D C17B H17F 109.5
H17E C17B H17F 109.5
C16B C18B H18D 109.5
C16B C18B H18E 109.5
C16B C18B H18F 109.5
H18D C18B H18E 109.5
H18D C18B H18F 109.5
H18E C18B H18F 109.5
P2B C19B H19B 106.3
C20B C19B P2B 115.4(5)
C20B C19B H19B 106.3
C20B C19B C21B 110.6(6)
C21B C19B P2B 111.1(5)
C21B C19B H19B 106.3
C19B C20B H20D 109.5
C19B C20B H20E 109.5
C19B C20B H20F 109.5
H20D C20B H20E 109.5
H20D C20B H20F 109.5
H20E C20B H20F 109.5
C19B C21B H21D 109.5
C19B C21B H21E 109.5
C19B C21B H21F 109.5
H21D C21B H21E 109.5
H21D C21B H21F 109.5
H21E C21B H21F 109.5
P2B C22B H22B 107.2
C23B C22B P2B 111.2(5)
C23B C22B H22B 107.2
C24B C22B P2B 113.3(5)
C24B C22B H22B 107.2
C24B C22B C23B 110.5(6)
C22B C23B H23D 109.5
C22B C23B H23E 109.5
C22B C23B H23F 109.5
H23D C23B H23E 109.5
H23D C23B H23F 109.5
H23E C23B H23F 109.5
C22B C24B H24D 109.5
C22B C24B H24E 109.5
C22B C24B H24F 109.5
H24D C24B H24E 109.5
H24D C24B H24F 109.5
H24E C24B H24F 109.5
C1B B1B Ir1B 116.4(5)
C7B B1B Ir1B 116.3(5)
C7B B1B C1B 127.4(6)

loop_
_geom_bond_atom_site_label_1
_geom_bond_atom_site_label_2
_geom_bond_distance
Ir1 Cl1 2.3324(17)
Ir1 Cl2 2.3359(17)
Ir1 P1 2.3445(18)
Ir1 P2 2.3504(18)
Ir1 B1 1.995(8)
P1 C2 1.818(7)
P1 C13 1.841(7)
P1 C16 1.850(7)
P2 C12 1.820(7)
P2 C19 1.857(7)
P2 C22 1.850(7)
C1 C2 1.407(9)
C1 C6 1.391(10)
C1 B1 1.553(10)
C2 C3 1.392(10)
C3 H3 0.9500
C3 C4 1.384(10)
C4 H4 0.9500
C4 C5 1.379(10)
C5 H5 0.9500
C5 C6 1.377(10)
C6 H6 0.9500
C7 C8 1.389(9)
C7 C12 1.417(10)
C7 B1 1.547(10)
C8 H8 0.9500
C8 C9 1.374(10)
C9 H9 0.9500
C9 C10 1.389(10)
C10 H10 0.9500
C10 C11 1.377(10)
C11 H11 0.9500
C11 C12 1.397(9)
C13 H13 1.0000
C13 C14 1.529(10)
C13 C15 1.533(10)
C14 H14A 0.9800
C14 H14B 0.9800
C14 H14C 0.9800
C15 H15A 0.9800
C15 H15B 0.9800
C15 H15C 0.9800
C16 H16 1.0000
C16 C17 1.529(10)
C16 C18 1.526(10)
C17 H17A 0.9800
C17 H17B 0.9800
C17 H17C 0.9800
C18 H18A 0.9800
C18 H18B 0.9800
C18 H18C 0.9800
C19 H19 1.0000
C19 C20 1.525(10)
C19 C21 1.526(9)
C20 H20A 0.9800
C20 H20B 0.9800
C20 H20C 0.9800
C21 H21A 0.9800
C21 H21B 0.9800
C21 H21C 0.9800
C22 H22 1.0000
C22 C23 1.524(10)
C22 C24 1.523(9)
C23 H23A 0.9800
C23 H23B 0.9800
C23 H23C 0.9800
C24 H24A 0.9800
C24 H24B 0.9800
C24 H24C 0.9800
Ir1B Cl1B 2.3372(16)
Ir1B Cl2B 2.3329(17)
Ir1B P1B 2.3393(18)
Ir1B P2B 2.3468(18)
Ir1B B1B 1.987(8)
P1B C2B 1.820(7)
P1B C13B 1.845(7)
P1B C16B 1.854(7)
P2B C12B 1.827(7)
P2B C19B 1.856(7)
P2B C22B 1.852(7)
C1B C2B 1.393(10)
C1B C6B 1.405(9)
C1B B1B 1.571(10)
C2B C3B 1.397(9)
C3B H3B 0.9500
C3B C4B 1.380(10)
C4B H4B 0.9500
C4B C5B 1.376(10)
C5B H5B 0.9500
C5B C6B 1.373(10)
C6B H6B 0.9500
C7B C8B 1.408(10)
C7B C12B 1.407(9)
C7B B1B 1.536(10)
C8B H8B 0.9500
C8B C9B 1.378(10)
C9B H9B 0.9500
C9B C10B 1.393(10)
C10B H10B 0.9500
C10B C11B 1.396(10)
C11B H11B 0.9500
C11B C12B 1.387(9)
C13B H13B 1.0000
C13B C14B 1.531(9)
C13B C15B 1.521(10)
C14B H14D 0.9800
C14B H14E 0.9800
C14B H14F 0.9800
C15B H15D 0.9800
C15B H15E 0.9800
C15B H15F 0.9800
C16B H16B 1.0000
C16B C17B 1.531(9)
C16B C18B 1.531(10)
C17B H17D 0.9800
C17B H17E 0.9800
C17B H17F 0.9800
C18B H18D 0.9800
C18B H18E 0.9800
C18B H18F 0.9800
C19B H19B 1.0000
C19B C20B 1.534(10)
C19B C21B 1.538(9)
C20B H20D 0.9800
C20B H20E 0.9800
C20B H20F 0.9800
C21B H21D 0.9800
C21B H21E 0.9800
C21B H21F 0.9800
C22B H22B 1.0000
C22B C23B 1.535(9)
C22B C24B 1.532(10)
C23B H23D 0.9800
C23B H23E 0.9800
C23B H23F 0.9800
C24B H24D 0.9800
C24B H24E 0.9800
C24B H24F 0.9800

loop_
_geom_torsion_atom_site_label_1
_geom_torsion_atom_site_label_2
_geom_torsion_atom_site_label_3
_geom_torsion_atom_site_label_4
_geom_torsion
Ir1 P1 C2 C1 -22.1(5)
Ir1 P1 C2 C3 160.7(6)
Ir1 P1 C13 C14 44.2(6)
Ir1 P1 C13 C15 171.3(5)
Ir1 P1 C16 C17 -71.0(6)
Ir1 P1 C16 C18 54.0(6)
Ir1 P2 C12 C7 -16.7(5)
Ir1 P2 C12 C11 166.2(6)
Ir1 P2 C19 C20 55.1(5)
Ir1 P2 C19 C21 -71.2(6)
Ir1 P2 C22 C23 171.6(4)
Ir1 P2 C22 C24 43.8(6)
P1 C2 C3 C4 178.4(5)
C1 C2 C3 C4 1.3(10)
C2 P1 C13 C14 156.3(5)
C2 P1 C13 C15 -76.6(7)
C2 P1 C16 C17 179.1(5)
C2 P1 C16 C18 -55.9(6)
C2 C1 C6 C5 0.8(10)
C2 C1 B1 Ir1 21.2(8)
C2 C1 B1 C7 -158.5(7)
C2 C3 C4 C5 -1.2(11)
C3 C4 C5 C6 0.8(11)
C4 C5 C6 C1 -0.6(11)
C6 C1 C2 P1 -178.6(5)
C6 C1 C2 C3 -1.1(10)
C6 C1 B1 Ir1 -155.7(5)
C6 C1 B1 C7 24.6(11)
C7 C8 C9 C10 1.3(11)
C8 C7 C12 P2 179.0(5)
C8 C7 C12 C11 -3.7(10)
C8 C7 B1 Ir1 -155.2(6)
C8 C7 B1 C1 24.5(11)
C8 C9 C10 C11 -2.3(11)
C9 C10 C11 C12 0.3(11)
C10 C11 C12 P2 179.7(5)
C10 C11 C12 C7 2.7(10)
C12 P2 C19 C20 -54.4(5)
C12 P2 C19 C21 179.2(5)
C12 P2 C22 C23 -76.4(6)
C12 P2 C22 C24 155.8(5)
C12 C7 C8 C9 1.7(10)
C12 C7 B1 Ir1 26.4(8)
C12 C7 B1 C1 -153.9(7)
C13 P1 C2 C1 -144.9(5)
C13 P1 C2 C3 37.8(7)
C13 P1 C16 C17 66.2(6)
C13 P1 C16 C18 -168.8(5)
C16 P1 C2 C1 103.0(5)
C16 P1 C2 C3 -74.3(7)
C16 P1 C13 C14 -95.1(6)
C16 P1 C13 C15 32.0(7)
C19 P2 C12 C7 108.7(5)
C19 P2 C12 C11 -68.4(7)
C19 P2 C22 C23 31.1(6)
C19 P2 C22 C24 -96.7(5)
C22 P2 C12 C7 -139.7(5)
C22 P2 C12 C11 43.2(7)
C22 P2 C19 C20 -166.6(5)
C22 P2 C19 C21 67.1(6)
B1 C1 C2 P1 4.4(8)
B1 C1 C2 C3 -178.2(6)
B1 C1 C6 C5 177.7(6)
B1 C7 C8 C9 -176.7(7)
B1 C7 C12 P2 -2.5(8)
B1 C7 C12 C11 174.8(6)
Ir1B P1B C2B C1B 22.9(5)
Ir1B P1B C2B C3B -162.1(6)
Ir1B P1B C13B C14B 72.5(5)
Ir1B P1B C13B C15B -52.8(5)
Ir1B P1B C16B C17B -45.8(6)
Ir1B P1B C16B C18B -172.0(4)
Ir1B P2B C12B C7B 22.1(5)
Ir1B P2B C12B C11B -158.1(6)
Ir1B P2B C19B C20B -169.9(4)
Ir1B P2B C19B C21B -42.9(6)
Ir1B P2B C22B C23B -52.5(6)
Ir1B P2B C22B C24B 72.7(5)
P1B C2B C3B C4B -176.9(5)
C1B C2B C3B C4B -2.2(10)
C2B P1B C13B C14B -178.8(5)
C2B P1B C13B C15B 56.0(5)
C2B P1B C16B C17B -158.1(5)
C2B P1B C16B C18B 75.6(6)
C2B C1B C6B C5B 0.1(11)
C2B C1B B1B Ir1B -23.8(8)
C2B C1B B1B C7B 155.5(7)
C2B C3B C4B C5B 0.4(11)
C3B C4B C5B C6B 1.6(11)
C4B C5B C6B C1B -1.8(11)
C6B C1B C2B P1B 177.3(5)
C6B C1B C2B C3B 2.0(10)
C6B C1B B1B Ir1B 155.3(6)
C6B C1B B1B C7B -25.4(11)
C7B C8B C9B C10B -1.7(11)
C8B C7B C12B P2B -178.0(5)
C8B C7B C12B C11B 2.3(10)
C8B C7B B1B Ir1B 150.1(6)
C8B C7B B1B C1B -29.1(11)
C8B C9B C10B C11B 1.3(11)
C9B C10B C11B C12B 1.0(11)
C10B C11B C12B P2B 177.5(5)
C10B C11B C12B C7B -2.8(10)
C12B P2B C19B C20B 78.8(6)
C12B P2B C19B C21B -154.2(5)
C12B P2B C22B C23B 56.9(5)
C12B P2B C22B C24B -177.9(5)
C12B C7B C8B C9B 0.0(10)
C12B C7B B1B Ir1B -25.4(9)
C12B C7B B1B C1B 155.4(7)
C13B P1B C2B C1B -101.5(5)
C13B P1B C2B C3B 73.5(6)
C13B P1B C16B C17B 93.7(5)
C13B P1B C16B C18B -32.6(6)
C16B P1B C2B C1B 146.0(5)
C16B P1B C2B C3B -39.0(7)
C16B P1B C13B C14B -65.0(6)
C16B P1B C13B C15B 169.8(5)
C19B P2B C12B C7B 145.3(5)
C19B P2B C12B C11B -35.0(7)
C19B P2B C22B C23B 169.2(5)
C19B P2B C22B C24B -65.6(5)
C22B P2B C12B C7B -103.2(5)
C22B P2B C12B C11B 76.6(7)
C22B P2B C19B C20B -29.7(6)
C22B P2B C19B C21B 97.3(5)
B1B C1B C2B P1B -3.5(8)
B1B C1B C2B C3B -178.9(6)
B1B C1B C6B C5B -179.1(7)
B1B C7B C8B C9B -175.6(7)
B1B C7B C12B P2B -2.2(8)
B1B C7B C12B C11B 178.1(6)

loop_
_twin_individual_id
_twin_individual_mass_fraction_refined
1 0.8661(3)
2 0.1339(3)
